data_4085231
loop_
_publ_author_name
'M\"uller, Astrid L.'
'Bleith, Tim'
'Roth, Torsten'
'Wadepohl, Hubert'
'Gade, Lutz H.'

_publ_section_title
;
 Iridium Half-Sandwich Complexes with Di- and Tridentate
 Bis(pyridylimino)isoindolato Ligands: Stoichiometric and Catalytic
 Reactivity
;
_journal_issue 11
_journal_name_full Organometallics
_journal_page_first 2326
_journal_paper_doi 10.1021/om501138t
_journal_volume 34
_journal_year 2015
_chemical_formula_moiety 'C36 H43 Ir N5, 3.5(C H2 Cl2), C24 H20 B'
_chemical_formula_sum 'C63.5 H70 B Cl7 Ir N5'
_chemical_formula_weight 1354.40
_space_group_crystal_system triclinic
_space_group_IT_number 2
_space_group_name_Hall '-P 1'
_space_group_name_H-M_alt 'P -1'
_symmetry_cell_setting triclinic
_symmetry_Int_Tables_number 2
_symmetry_space_group_name_Hall '-P 1'
_symmetry_space_group_name_H-M 'P -1'
_atom_sites_solution_hydrogens mixed
_atom_sites_solution_primary iterative
_atom_sites_solution_secondary difmap
_audit_block_code ga_am14
_audit_creation_date 2014-10-14
_audit_creation_method
;
Olex2 1.2
(compiled 2014.08.28 svn.r2986 for OlexSys, GUI svn.r4874)
;
_audit_update_record '14.10.2014 11:46:23 CEST UTC+02:00  encif 1.24'
_cell_angle_alpha 105.595(7)
_cell_angle_beta 104.010(12)
_cell_angle_gamma 101.462(12)
_cell_formula_units_Z 2
_cell_length_a 12.856(5)
_cell_length_b 15.116(6)
_cell_length_c 17.523(8)
_cell_measurement_reflns_used 7592
_cell_measurement_temperature 100(2)
_cell_measurement_theta_max 32.10
_cell_measurement_theta_min 2.23
_cell_volume 3053(2)
_computing_cell_refinement
;
SAINT (see _computing_data_reduction). Includes estimated systematic errors
 of the unit cell constants from Monte Carlo simulations.
;
_computing_data_collection 'SMART-5.631 (Bruker AXS, 2003)'
_computing_data_reduction 'SAINT V8.27B (Bruker AXS, 1997-2013), SADABS-2012_1 (Sheldrick and Bruker AXS, 1997-2014)'
_computing_molecular_graphics 'Olex2 (Dolomanov et al., 2009)'
_computing_publication_material 'encif (Wadepohl, 2009-14); encifer 1.4 (CCDC, 2011)'
_computing_structure_refinement 'ShelXL (Sheldrick, 2008)'
_computing_structure_solution 'SUPERFLIP (Palatinus, 2007-2009)'
_diffrn_ambient_environment 'perfluoro polyether oil'
_diffrn_ambient_temperature 100(1)
_diffrn_detector 'CCD plate'
_diffrn_detector_area_resol_mean 8.19
_diffrn_detector_type CCD-PXL-KAF2
_diffrn_measured_fraction_theta_full 0.999
_diffrn_measured_fraction_theta_max 0.929
_diffrn_measurement_device 'three-circle diffractometer'
_diffrn_measurement_device_type 'Bruker AXS Smart 1000'
_diffrn_measurement_method '\f- and \w-scans'
_diffrn_measurement_specimen_support 'polyimid foil'
_diffrn_radiation_monochromator graphite
_diffrn_radiation_probe x-ray
_diffrn_radiation_type MoK\a
_diffrn_radiation_wavelength 0.71073
_diffrn_reflns_av_R_equivalents 0.0312
_diffrn_reflns_av_unetI/netI 0.0287
_diffrn_reflns_Laue_measured_fraction_full 0.999
_diffrn_reflns_Laue_measured_fraction_max 0.929
_diffrn_reflns_limit_h_max 19
_diffrn_reflns_limit_h_min -19
_diffrn_reflns_limit_k_max 22
_diffrn_reflns_limit_k_min -22
_diffrn_reflns_limit_l_max 26
_diffrn_reflns_limit_l_min -26
_diffrn_reflns_number 78336
_diffrn_reflns_point_group_measured_fraction_full 0.999
_diffrn_reflns_point_group_measured_fraction_max 0.929
_diffrn_reflns_theta_full 25.242
_diffrn_reflns_theta_max 32.547
_diffrn_reflns_theta_min 1.583
_diffrn_source 'sealed X-Ray tube (Mo)'
_diffrn_source_type 'fine focus tube'
_diffrn_standards_number 0
_exptl_absorpt_coefficient_mu 2.537
_exptl_absorpt_correction_T_max 0.7464
_exptl_absorpt_correction_T_min 0.6142
_exptl_absorpt_correction_type multi-scan
_exptl_absorpt_process_details
;
multi-scan from symmetry-related measurements (Blessing 1995)
SADABS (see _computing_data_reduction)
;
_exptl_crystal_colour red
_exptl_crystal_density_diffrn 1.473
_exptl_crystal_description block
_exptl_crystal_F_000 1374
_exptl_crystal_size_max 0.28
_exptl_crystal_size_mid 0.25
_exptl_crystal_size_min 0.16
_refine_diff_density_max 2.035
_refine_diff_density_min -2.197
_refine_diff_density_rms 0.128
_refine_ls_extinction_method none
_refine_ls_goodness_of_fit_ref 1.067
_refine_ls_hydrogen_treatment constr
_refine_ls_matrix_type full
_refine_ls_number_parameters 724
_refine_ls_number_reflns 20598
_refine_ls_number_restraints 19
_refine_ls_restrained_S_all 1.066
_refine_ls_R_factor_all 0.0314
_refine_ls_R_factor_gt 0.0272
_refine_ls_shift/su_max 0.004
_refine_ls_shift/su_mean 0.000
_refine_ls_structure_factor_coef Fsqd
_refine_ls_weighting_details 'w=1/[\s^2^(Fo^2^)+(0.0382P)^2^+4.8840P] where P=(Fo^2^+2Fc^2^)/3'
_refine_ls_weighting_scheme calc
_refine_ls_wR_factor_gt 0.0714
_refine_ls_wR_factor_ref 0.0779
_reflns_Friedel_coverage 0.000
_reflns_number_gt 18999
_reflns_number_total 20598
_reflns_threshold_expression 'I > 2\s(I)'
_cod_data_source_file om501138t_si_003.cif
_cod_data_source_block ga_am14
_cod_depositor_comments 'Adding full bibliography for 4085217--4085232.cif.'
_cod_original_formula_sum 'C63.50 H70 B Cl7 Ir N5'
_cod_database_code 4085231
_audit_block_refno 1718
_audit_block_usercomment AM345_3
_shelxl_version_number 2014/6
_shelx_space_group_comment
;
The symmetry employed for this shelxl refinement is uniquely defined
by the following loop, which should always be used as a source of
symmetry information in preference to the above space-group names.
They are only intended as comments.
;
_shelx_estimated_absorpt_t_max 0.687
_shelx_estimated_absorpt_t_min 0.537
_olex2_refinement_description
;
1. Fixed Uiso
 At 1.2 times of:
  All C(H) groups, All C(H,H) groups, All C(H,H,H,H) groups
 At 1.5 times of:
  All C(H,H,H) groups
2. Restrained distances
 C73-Cl76 \\sim C73-Cl77
 with sigma of 0.02
 C74-Cl78 \\sim C74-Cl78_$1
 with sigma of 0.02
3. Uiso/Uaniso restraints and constraints
Cl76 \\sim Cl77: within 0.8A with sigma of 0.02 and sigma for terminal atoms of
0.02
4. Same fragment restrains
{Cl71, Cl72, C71}
as
{Cl75, Cl76, C73}
{Cl71, Cl72, C71}
as
{Cl73, Cl74, C72}
5. Others
 Sof(H73C)=Sof(H73D)=Sof(Cl77)=1-FVAR(1)
 Sof(Cl76)=Sof(H73A)=Sof(H73B)=FVAR(1)
 Fixed Sof: C74(0.5) H74A(0.5) H74B(0.5)
6.a Riding coordinates:
 C74(H74A,H74B)
6.b Secondary CH2 refined with riding coordinates:
 C71(H71A,H71B), C73(H73A,H73B), C73(H73C,H73D), C72(H72A,H72B)
6.c Aromatic/amide H refined with riding coordinates:
 C5(H5), C6(H6), C7(H7), C8(H8), C10(H10), C12(H12), C13(H13), C15(H15),
 C17(H17), C18(H18), C42(H42), C43(H43), C44(H44), C45(H45), C46(H46), C48(H48),
  C49(H49), C50(H50), C51(H51), C52(H52), C54(H54), C55(H55), C56(H56),
 C57(H57), C58(H58), C60(H60), C62(H62), C63(H63), C64(H64), C61(H61)
6.d Idealised Me refined as rotating group:
 C20(H20A,H20B,H20C), C21(H21A,H21B,H21C), C22(H22A,H22B,H22C), C24(H24A,H24B,
 H24C), C25(H25A,H25B,H25C), C26(H26A,H26B,H26C), C32(H32A,H32B,H32C), C33(H33A,
 H33B,H33C), C34(H34A,H34B,H34C), C35(H35A,H35B,H35C), C36(H36A,H36B,H36C)
;
_olex2_submission_special_instructions 'No special instructions were received'

loop_
_symmetry_equiv_pos_as_xyz
'x, y, z'
'-x, -y, -z'

loop_
_atom_site_label
_atom_site_type_symbol
_atom_site_fract_x
_atom_site_fract_y
_atom_site_fract_z
_atom_site_U_iso_or_equiv
_atom_site_adp_type
_atom_site_occupancy
_atom_site_site_symmetry_order
_atom_site_calc_flag
_atom_site_refinement_flags_posn
_atom_site_refinement_flags_occupancy
_atom_site_disorder_assembly
_atom_site_disorder_group
Ir Ir 0.63903(2) 0.29714(2) 0.68182(2) 0.01019(2) Uani 1 1 d . . . .
N1 N 0.59072(15) 0.17355(13) 0.58342(11) 0.0129(3) Uani 1 1 d . . . .
N2 N 0.40800(15) 0.17371(13) 0.51569(12) 0.0135(3) Uani 1 1 d . . . .
N3 N 0.46770(15) 0.24742(13) 0.66828(11) 0.0131(3) Uani 1 1 d . . . .
N4 N 0.75057(16) 0.11895(13) 0.61799(11) 0.0138(3) Uani 1 1 d . . . .
N5 N 0.69795(15) 0.20061(13) 0.73783(11) 0.0121(3) Uani 1 1 d . . . .
C1 C 0.50121(17) 0.15329(15) 0.51462(13) 0.0124(3) Uani 1 1 d . . . .
C2 C 0.52705(18) 0.09783(14) 0.44174(13) 0.0132(4) Uani 1 1 d . . . .
C3 C 0.63102(19) 0.08283(15) 0.47246(13) 0.0141(4) Uani 1 1 d . . . .
C4 C 0.66721(17) 0.12727(15) 0.56414(13) 0.0124(3) Uani 1 1 d . . . .
C5 C 0.46763(19) 0.06011(16) 0.35712(13) 0.0159(4) Uani 1 1 d . . . .
H5 H 0.3965 0.0691 0.3362 0.019 Uiso 1 1 calc R . . .
C6 C 0.5162(2) 0.00844(17) 0.30382(15) 0.0201(4) Uani 1 1 d . . . .
H6 H 0.4778 -0.0176 0.2456 0.024 Uiso 1 1 calc R . . .
C7 C 0.6205(2) -0.00550(17) 0.33487(15) 0.0219(5) Uani 1 1 d . . . .
H7 H 0.6519 -0.0404 0.2972 0.026 Uiso 1 1 calc R . . .
C8 C 0.6795(2) 0.03098(17) 0.42025(15) 0.0185(4) Uani 1 1 d . . . .
H8 H 0.7497 0.0207 0.4415 0.022 Uiso 1 1 calc R . . .
C9 C 0.38763(17) 0.20551(15) 0.59163(13) 0.0126(3) Uani 1 1 d . . . .
C10 C 0.27438(18) 0.18866(16) 0.58625(14) 0.0153(4) Uani 1 1 d . . . .
H10 H 0.2197 0.1616 0.5327 0.018 Uiso 1 1 calc R . . .
C11 C 0.23920(18) 0.20989(16) 0.65588(15) 0.0155(4) Uani 1 1 d . . . .
C12 C 0.32269(18) 0.25291(17) 0.73308(14) 0.0166(4) Uani 1 1 d . . . .
H12 H 0.3035 0.2703 0.7830 0.020 Uiso 1 1 calc R . . .
C13 C 0.43344(18) 0.26997(17) 0.73609(14) 0.0159(4) Uani 1 1 d . . . .
H13 H 0.4889 0.2994 0.7892 0.019 Uiso 1 1 calc R . . .
C14 C 0.75297(17) 0.14160(15) 0.70119(13) 0.0120(3) Uani 1 1 d . . . .
C15 C 0.81473(18) 0.09621(16) 0.74702(14) 0.0143(4) Uani 1 1 d . . . .
H15 H 0.8560 0.0585 0.7216 0.017 Uiso 1 1 calc R . . .
C16 C 0.81803(18) 0.10427(15) 0.82889(13) 0.0137(4) Uani 1 1 d . . . .
C17 C 0.75618(18) 0.16112(16) 0.86324(14) 0.0155(4) Uani 1 1 d . . . .
H17 H 0.7528 0.1675 0.9180 0.019 Uiso 1 1 calc R . . .
C18 C 0.69982(18) 0.20811(16) 0.81677(13) 0.0143(4) Uani 1 1 d . . . .
H18 H 0.6602 0.2479 0.8419 0.017 Uiso 1 1 calc R . . .
C19 C 0.11500(19) 0.18329(18) 0.64737(16) 0.0201(4) Uani 1 1 d . . . .
C20 C 0.0720(3) 0.0734(2) 0.6178(3) 0.0428(9) Uani 1 1 d . . . .
H20A H 0.0823 0.0465 0.5636 0.064 Uiso 1 1 calc GR . . .
H20B H -0.0075 0.0543 0.6124 0.064 Uiso 1 1 calc GR . . .
H20C H 0.1139 0.0495 0.6585 0.064 Uiso 1 1 calc GR . . .
C21 C 0.0505(2) 0.2215(3) 0.5835(2) 0.0364(7) Uani 1 1 d . . . .
H21A H 0.0758 0.2916 0.6039 0.055 Uiso 1 1 calc GR . . .
H21B H -0.0296 0.1999 0.5756 0.055 Uiso 1 1 calc GR . . .
H21C H 0.0644 0.1972 0.5302 0.055 Uiso 1 1 calc GR . . .
C22 C 0.0942(2) 0.2226(2) 0.73041(17) 0.0231(5) Uani 1 1 d . . . .
H22A H 0.1339 0.1976 0.7712 0.035 Uiso 1 1 calc GR . . .
H22B H 0.0140 0.2029 0.7226 0.035 Uiso 1 1 calc GR . . .
H22C H 0.1215 0.2927 0.7508 0.035 Uiso 1 1 calc GR . . .
C23 C 0.88861(18) 0.05543(16) 0.87732(14) 0.0148(4) Uani 1 1 d . . . .
C24 C 0.8633(2) 0.05780(18) 0.95887(15) 0.0203(4) Uani 1 1 d . . . .
H24A H 0.8826 0.1244 0.9953 0.031 Uiso 1 1 calc GR . . .
H24B H 0.9074 0.0232 0.9870 0.031 Uiso 1 1 calc GR . . .
H24C H 0.7835 0.0274 0.9465 0.031 Uiso 1 1 calc GR . . .
C25 C 1.0118(2) 0.11040(19) 0.89794(17) 0.0234(5) Uani 1 1 d . . . .
H25A H 1.0309 0.1029 0.8462 0.035 Uiso 1 1 calc GR . . .
H25B H 1.0596 0.0849 0.9339 0.035 Uiso 1 1 calc GR . . .
H25C H 1.0232 0.1784 0.9269 0.035 Uiso 1 1 calc GR . . .
C26 C 0.8678(2) -0.04919(17) 0.82415(17) 0.0234(5) Uani 1 1 d . . . .
H26A H 0.7879 -0.0824 0.8061 0.035 Uiso 1 1 calc GR . . .
H26B H 0.9100 -0.0808 0.8573 0.035 Uiso 1 1 calc GR . . .
H26C H 0.8924 -0.0510 0.7751 0.035 Uiso 1 1 calc GR . . .
C27 C 0.65736(19) 0.45039(15) 0.73574(15) 0.0164(4) Uani 1 1 d . . . .
C28 C 0.63876(19) 0.42311(15) 0.64630(15) 0.0159(4) Uani 1 1 d . . . .
C29 C 0.73141(19) 0.39000(16) 0.63059(14) 0.0159(4) Uani 1 1 d . . . .
C30 C 0.80303(18) 0.39118(15) 0.70767(14) 0.0148(4) Uani 1 1 d . . . .
C31 C 0.75677(19) 0.42983(15) 0.77328(14) 0.0162(4) Uani 1 1 d . . . .
C32 C 0.5870(2) 0.49694(19) 0.78045(18) 0.0256(5) Uani 1 1 d . . . .
H32A H 0.5086 0.4716 0.7454 0.038 Uiso 1 1 calc GR . . .
H32B H 0.6114 0.5663 0.7924 0.038 Uiso 1 1 calc GR . . .
H32C H 0.5947 0.4835 0.8329 0.038 Uiso 1 1 calc GR . . .
C33 C 0.5468(2) 0.43681(19) 0.58352(17) 0.0252(5) Uani 1 1 d . . . .
H33A H 0.5293 0.3874 0.5293 0.038 Uiso 1 1 calc GR . . .
H33B H 0.5706 0.5002 0.5785 0.038 Uiso 1 1 calc GR . . .
H33C H 0.4801 0.4319 0.6017 0.038 Uiso 1 1 calc GR . . .
C34 C 0.7472(2) 0.35638(19) 0.54663(16) 0.0240(5) Uani 1 1 d . . . .
H34A H 0.7924 0.3113 0.5466 0.036 Uiso 1 1 calc GR . . .
H34B H 0.7853 0.4114 0.5345 0.036 Uiso 1 1 calc GR . . .
H34C H 0.6741 0.3245 0.5039 0.036 Uiso 1 1 calc GR . . .
C35 C 0.91038(19) 0.36480(18) 0.72010(17) 0.0216(5) Uani 1 1 d . . . .
H35A H 0.9229 0.3405 0.7671 0.032 Uiso 1 1 calc GR . . .
H35B H 0.9721 0.4214 0.7319 0.032 Uiso 1 1 calc GR . . .
H35C H 0.9065 0.3151 0.6694 0.032 Uiso 1 1 calc GR . . .
C36 C 0.8084(2) 0.44758(18) 0.86366(15) 0.0229(5) Uani 1 1 d . . . .
H36A H 0.7505 0.4470 0.8912 0.034 Uiso 1 1 calc GR . . .
H36B H 0.8647 0.5101 0.8888 0.034 Uiso 1 1 calc GR . . .
H36C H 0.8440 0.3974 0.8705 0.034 Uiso 1 1 calc GR . . .
Cl71 Cl 0.25244(6) 0.34249(5) 0.44932(4) 0.02741(12) Uani 1 1 d . . . .
Cl72 Cl 0.38346(6) 0.28872(5) 0.33828(4) 0.03141(14) Uani 1 1 d . . . .
C71 C 0.2674(2) 0.25048(19) 0.36976(17) 0.0257(5) Uani 1 1 d . . . .
H71A H 0.2756 0.1963 0.3899 0.031 Uiso 1 1 calc R . . .
H71B H 0.1988 0.2272 0.3210 0.031 Uiso 1 1 calc R . . .
Cl75 Cl 0.55432(5) -0.12210(4) 0.83567(4) 0.02235(11) Uani 1 1 d . . . .
Cl76 Cl 0.7154(3) -0.2112(5) 0.9115(5) 0.0344(9) Uani 0.51(3) 1 d . P A 2
C73 C 0.5736(2) -0.21294(19) 0.87857(18) 0.0237(5) Uani 1 1 d . . . .
H73A H 0.5298 -0.2760 0.8363 0.028 Uiso 0.51(3) 1 calc R P A 2
H73B H 0.5448 -0.2049 0.9268 0.028 Uiso 0.51(3) 1 calc R P A 2
H73C H 0.5244 -0.2188 0.9136 0.028 Uiso 0.49(3) 1 calc R P A 3
H73D H 0.5522 -0.2749 0.8330 0.028 Uiso 0.49(3) 1 calc R P A 3
Cl73 Cl 0.20227(8) -0.03651(6) 0.82111(6) 0.0467(2) Uani 1 1 d . . . .
Cl74 Cl 0.03393(10) -0.15660(8) 0.66333(7) 0.0605(3) Uani 1 1 d . . . .
C72 C 0.1276(5) -0.1528(3) 0.7559(3) 0.0748(17) Uani 1 1 d . . . .
H72A H 0.0856 -0.1850 0.7861 0.090 Uiso 1 1 calc R . . .
H72B H 0.1808 -0.1887 0.7421 0.090 Uiso 1 1 calc R . . .
Cl78 Cl 0.99606(15) 0.39850(13) 0.46893(11) 0.0871(5) Uani 1 1 d . . . .
C41 C 0.77174(18) 0.47652(15) 1.09779(13) 0.0138(4) Uani 1 1 d . . . .
C42 C 0.6804(2) 0.51494(17) 1.08280(15) 0.0187(4) Uani 1 1 d . . . .
H42 H 0.6136 0.4857 1.0914 0.022 Uiso 1 1 calc R . . .
C43 C 0.6842(2) 0.59403(18) 1.05595(16) 0.0240(5) Uani 1 1 d . . . .
H43 H 0.6201 0.6166 1.0450 0.029 Uiso 1 1 calc R . . .
C44 C 0.7820(3) 0.64004(18) 1.04511(16) 0.0260(5) Uani 1 1 d . . . .
H44 H 0.7856 0.6945 1.0276 0.031 Uiso 1 1 calc R . . .
C45 C 0.8736(2) 0.60532(18) 1.06019(16) 0.0227(5) Uani 1 1 d . . . .
H45 H 0.9410 0.6363 1.0533 0.027 Uiso 1 1 calc R . . .
C46 C 0.86787(19) 0.52465(16) 1.08557(14) 0.0164(4) Uani 1 1 d . . . .
H46 H 0.9318 0.5017 1.0949 0.020 Uiso 1 1 calc R . . .
C48 C 0.93606(19) 0.32592(17) 1.09578(15) 0.0183(4) Uani 1 1 d . . . .
H48 H 0.8958 0.3100 1.0385 0.022 Uiso 1 1 calc R . . .
C49 C 1.0406(2) 0.31016(18) 1.11637(17) 0.0222(5) Uani 1 1 d . . . .
H49 H 1.0697 0.2835 1.0734 0.027 Uiso 1 1 calc R . . .
C50 C 1.1028(2) 0.33313(19) 1.19932(18) 0.0241(5) Uani 1 1 d . . . .
H50 H 1.1743 0.3225 1.2136 0.029 Uiso 1 1 calc R . . .
C51 C 1.0584(2) 0.3719(2) 1.26106(17) 0.0245(5) Uani 1 1 d . . . .
H51 H 1.0998 0.3885 1.3182 0.029 Uiso 1 1 calc R . . .
C52 C 0.9528(2) 0.38646(17) 1.23881(15) 0.0190(4) Uani 1 1 d . . . .
H52 H 0.9240 0.4127 1.2821 0.023 Uiso 1 1 calc R . . .
C53 C 0.72300(18) 0.40512(15) 1.21386(13) 0.0136(4) Uani 1 1 d . . . .
C54 C 0.7356(2) 0.49851(16) 1.26507(14) 0.0177(4) Uani 1 1 d . . . .
H54 H 0.7638 0.5508 1.2484 0.021 Uiso 1 1 calc R . . .
C55 C 0.7087(2) 0.51757(18) 1.33902(15) 0.0201(4) Uani 1 1 d . . . .
H55 H 0.7181 0.5818 1.3714 0.024 Uiso 1 1 calc R . . .
C56 C 0.6681(2) 0.44284(18) 1.36559(15) 0.0199(4) Uani 1 1 d . . . .
H56 H 0.6493 0.4553 1.4159 0.024 Uiso 1 1 calc R . . .
C57 C 0.6554(2) 0.35011(18) 1.31749(15) 0.0195(4) Uani 1 1 d . . . .
H57 H 0.6287 0.2983 1.3352 0.023 Uiso 1 1 calc R . . .
C58 C 0.68182(19) 0.33211(16) 1.24297(14) 0.0163(4) Uani 1 1 d . . . .
H58 H 0.6714 0.2676 1.2107 0.020 Uiso 1 1 calc R . . .
C59 C 0.67459(18) 0.28625(15) 1.05663(13) 0.0130(3) Uani 1 1 d . . . .
C47 C 0.88724(18) 0.36430(15) 1.15592(13) 0.0139(4) Uani 1 1 d . . . .
C60 C 0.67902(18) 0.19435(15) 1.05929(13) 0.0137(4) Uani 1 1 d . . . .
H60 H 0.7381 0.1900 1.1015 0.016 Uiso 1 1 calc R . . .
C62 C 0.51380(19) 0.11370(17) 0.93986(14) 0.0183(4) Uani 1 1 d . . . .
H62 H 0.4597 0.0566 0.9017 0.022 Uiso 1 1 calc R . . .
C63 C 0.5073(2) 0.20217(18) 0.93368(14) 0.0188(4) Uani 1 1 d . . . .
H63 H 0.4487 0.2057 0.8906 0.023 Uiso 1 1 calc R . . .
C64 C 0.58636(18) 0.28618(16) 0.99060(14) 0.0155(4) Uani 1 1 d . . . .
H64 H 0.5804 0.3457 0.9845 0.019 Uiso 1 1 calc R . . .
C74 C 1.0259(7) 0.4994(6) 0.5495(5) 0.055(2) Uani 0.5 1 d . P . .
H74A H 1.1057 0.5146 0.5818 0.066 Uiso 0.5 1 d R P . .
H74B H 0.9819 0.4846 0.5860 0.066 Uiso 0.5 1 d R P . .
B B 0.76379(19) 0.38363(17) 1.13004(14) 0.0124(4) Uani 1 1 d . . . .
C61 C 0.60113(19) 0.10991(16) 1.00305(14) 0.0165(4) Uani 1 1 d . . . .
H61 H 0.6074 0.0499 1.0077 0.020 Uiso 1 1 calc R . . .
Cl77 Cl 0.7126(4) -0.1878(11) 0.9390(13) 0.054(3) Uani 0.49(3) 1 d . P A 3

loop_
_atom_site_aniso_label
_atom_site_aniso_U_11
_atom_site_aniso_U_22
_atom_site_aniso_U_33
_atom_site_aniso_U_23
_atom_site_aniso_U_13
_atom_site_aniso_U_12
Ir 0.00878(4) 0.01142(4) 0.01081(4) 0.00355(3) 0.00294(3) 0.00413(3)
N1 0.0122(8) 0.0145(8) 0.0114(7) 0.0031(6) 0.0030(6) 0.0049(6)
N2 0.0113(8) 0.0162(8) 0.0138(8) 0.0057(6) 0.0033(6) 0.0054(6)
N3 0.0108(7) 0.0153(8) 0.0138(8) 0.0053(6) 0.0034(6) 0.0048(6)
N4 0.0154(8) 0.0160(8) 0.0131(8) 0.0062(6) 0.0059(6) 0.0073(7)
N5 0.0113(7) 0.0146(8) 0.0131(8) 0.0066(6) 0.0050(6) 0.0054(6)
C1 0.0130(9) 0.0122(8) 0.0114(8) 0.0043(7) 0.0026(7) 0.0033(7)
C2 0.0173(9) 0.0109(8) 0.0112(8) 0.0037(7) 0.0039(7) 0.0042(7)
C3 0.0184(10) 0.0120(8) 0.0130(9) 0.0043(7) 0.0061(7) 0.0048(7)
C4 0.0122(8) 0.0127(8) 0.0129(9) 0.0050(7) 0.0037(7) 0.0042(7)
C5 0.0174(10) 0.0149(9) 0.0113(9) 0.0036(7) -0.0002(7) 0.0028(8)
C6 0.0291(12) 0.0155(9) 0.0137(9) 0.0033(8) 0.0046(9) 0.0067(9)
C7 0.0321(13) 0.0184(10) 0.0153(10) 0.0026(8) 0.0081(9) 0.0107(9)
C8 0.0238(11) 0.0181(10) 0.0170(10) 0.0051(8) 0.0083(8) 0.0122(9)
C9 0.0106(8) 0.0155(9) 0.0139(9) 0.0070(7) 0.0037(7) 0.0055(7)
C10 0.0105(9) 0.0193(10) 0.0171(9) 0.0077(8) 0.0027(7) 0.0058(7)
C11 0.0114(9) 0.0167(9) 0.0219(10) 0.0088(8) 0.0068(8) 0.0065(7)
C12 0.0139(9) 0.0220(10) 0.0179(10) 0.0083(8) 0.0076(8) 0.0084(8)
C13 0.0132(9) 0.0208(10) 0.0145(9) 0.0062(8) 0.0043(7) 0.0060(8)
C14 0.0094(8) 0.0142(8) 0.0132(9) 0.0055(7) 0.0031(7) 0.0046(7)
C15 0.0137(9) 0.0161(9) 0.0156(9) 0.0071(7) 0.0048(7) 0.0070(7)
C16 0.0119(8) 0.0134(9) 0.0158(9) 0.0078(7) 0.0023(7) 0.0018(7)
C17 0.0147(9) 0.0195(10) 0.0134(9) 0.0076(8) 0.0037(7) 0.0048(8)
C18 0.0156(9) 0.0170(9) 0.0122(9) 0.0056(7) 0.0054(7) 0.0068(7)
C19 0.0112(9) 0.0242(11) 0.0257(11) 0.0077(9) 0.0069(8) 0.0061(8)
C20 0.0226(13) 0.0261(14) 0.072(2) 0.0014(15) 0.0242(15) -0.0002(11)
C21 0.0196(12) 0.071(2) 0.0304(14) 0.0238(15) 0.0104(11) 0.0247(14)
C22 0.0163(10) 0.0315(13) 0.0298(12) 0.0148(10) 0.0137(9) 0.0105(9)
C23 0.0119(9) 0.0162(9) 0.0175(9) 0.0104(8) 0.0019(7) 0.0033(7)
C24 0.0232(11) 0.0227(11) 0.0191(10) 0.0138(9) 0.0051(9) 0.0074(9)
C25 0.0134(10) 0.0269(12) 0.0298(12) 0.0174(10) 0.0004(9) 0.0024(9)
C26 0.0293(13) 0.0168(10) 0.0262(12) 0.0104(9) 0.0070(10) 0.0085(9)
C27 0.0170(10) 0.0118(9) 0.0196(10) 0.0029(8) 0.0062(8) 0.0052(7)
C28 0.0150(9) 0.0129(9) 0.0203(10) 0.0073(8) 0.0040(8) 0.0042(7)
C29 0.0170(9) 0.0144(9) 0.0189(10) 0.0078(8) 0.0077(8) 0.0045(7)
C30 0.0098(8) 0.0142(9) 0.0200(10) 0.0060(8) 0.0041(7) 0.0033(7)
C31 0.0154(9) 0.0123(9) 0.0176(10) 0.0016(7) 0.0043(8) 0.0027(7)
C32 0.0257(12) 0.0209(11) 0.0329(13) 0.0045(10) 0.0134(11) 0.0134(10)
C33 0.0256(12) 0.0236(11) 0.0277(12) 0.0132(10) 0.0021(10) 0.0110(10)
C34 0.0287(12) 0.0269(12) 0.0221(11) 0.0119(10) 0.0148(10) 0.0067(10)
C35 0.0111(9) 0.0217(11) 0.0301(12) 0.0065(9) 0.0048(9) 0.0057(8)
C36 0.0218(11) 0.0216(11) 0.0170(10) 0.0011(9) 0.0008(9) 0.0020(9)
Cl71 0.0262(3) 0.0350(3) 0.0185(3) 0.0031(2) 0.0050(2) 0.0136(3)
Cl72 0.0349(3) 0.0342(3) 0.0274(3) 0.0067(3) 0.0161(3) 0.0117(3)
C71 0.0288(13) 0.0219(11) 0.0238(12) 0.0036(9) 0.0087(10) 0.0065(10)
Cl75 0.0229(3) 0.0205(2) 0.0269(3) 0.0124(2) 0.0069(2) 0.0082(2)
Cl76 0.0217(8) 0.0436(16) 0.050(2) 0.0331(15) 0.0089(10) 0.0137(9)
C73 0.0199(11) 0.0253(12) 0.0321(13) 0.0177(10) 0.0090(10) 0.0074(9)
Cl73 0.0416(4) 0.0375(4) 0.0512(5) 0.0138(4) 0.0035(4) 0.0050(3)
Cl74 0.0568(6) 0.0555(6) 0.0493(5) 0.0228(5) -0.0082(4) -0.0040(5)
C72 0.076(3) 0.0341(19) 0.075(3) 0.015(2) -0.033(3) 0.004(2)
Cl78 0.0961(11) 0.1105(12) 0.0987(11) 0.0518(10) 0.0609(9) 0.0637(10)
C41 0.0161(9) 0.0131(8) 0.0103(8) 0.0037(7) 0.0017(7) 0.0033(7)
C42 0.0180(10) 0.0176(10) 0.0199(10) 0.0064(8) 0.0035(8) 0.0066(8)
C43 0.0294(13) 0.0195(11) 0.0215(11) 0.0076(9) 0.0010(9) 0.0108(9)
C44 0.0393(15) 0.0172(10) 0.0203(11) 0.0113(9) 0.0028(10) 0.0063(10)
C45 0.0271(12) 0.0198(10) 0.0201(11) 0.0108(9) 0.0057(9) 0.0004(9)
C46 0.0181(10) 0.0156(9) 0.0141(9) 0.0066(8) 0.0035(8) 0.0013(8)
C48 0.0143(9) 0.0204(10) 0.0190(10) 0.0045(8) 0.0054(8) 0.0045(8)
C49 0.0158(10) 0.0239(11) 0.0279(12) 0.0076(9) 0.0090(9) 0.0068(9)
C50 0.0134(10) 0.0266(12) 0.0339(13) 0.0154(10) 0.0035(9) 0.0067(9)
C51 0.0185(11) 0.0302(13) 0.0236(12) 0.0132(10) 0.0002(9) 0.0067(9)
C52 0.0190(10) 0.0222(10) 0.0152(10) 0.0073(8) 0.0028(8) 0.0059(8)
C53 0.0124(9) 0.0153(9) 0.0124(9) 0.0053(7) 0.0023(7) 0.0033(7)
C54 0.0226(11) 0.0164(9) 0.0156(9) 0.0049(8) 0.0083(8) 0.0064(8)
C55 0.0257(11) 0.0194(10) 0.0162(10) 0.0044(8) 0.0084(9) 0.0083(9)
C56 0.0207(11) 0.0263(11) 0.0151(10) 0.0070(9) 0.0078(8) 0.0085(9)
C57 0.0209(11) 0.0227(11) 0.0180(10) 0.0104(9) 0.0084(8) 0.0051(9)
C58 0.0174(10) 0.0165(9) 0.0143(9) 0.0050(8) 0.0049(8) 0.0035(8)
C59 0.0125(9) 0.0146(9) 0.0112(8) 0.0047(7) 0.0035(7) 0.0020(7)
C47 0.0140(9) 0.0116(8) 0.0150(9) 0.0052(7) 0.0026(7) 0.0026(7)
C60 0.0120(9) 0.0150(9) 0.0132(9) 0.0041(7) 0.0038(7) 0.0027(7)
C62 0.0152(9) 0.0194(10) 0.0149(9) 0.0027(8) 0.0037(8) -0.0017(8)
C63 0.0167(10) 0.0237(11) 0.0133(9) 0.0064(8) 0.0024(8) 0.0026(8)
C64 0.0152(9) 0.0173(9) 0.0141(9) 0.0070(8) 0.0035(7) 0.0036(8)
C74 0.034(4) 0.093(7) 0.039(4) 0.025(4) 0.012(3) 0.016(4)
B 0.0115(9) 0.0129(9) 0.0108(9) 0.0035(8) 0.0014(7) 0.0019(8)
C61 0.0171(10) 0.0154(9) 0.0154(9) 0.0039(8) 0.0061(8) 0.0018(8)
Cl77 0.0192(10) 0.060(3) 0.089(6) 0.059(4) -0.0033(18) 0.0023(13)

loop_
_atom_type_symbol
_atom_type_description
_atom_type_scat_dispersion_real
_atom_type_scat_dispersion_imag
_atom_type_scat_source
C C 0.0033 0.0016 'International Tables Vol C Tables 4.2.6.8 and 6.1.1.4'
H H 0.0000 0.0000 'International Tables Vol C Tables 4.2.6.8 and 6.1.1.4'
B B 0.0013 0.0007 'International Tables Vol C Tables 4.2.6.8 and 6.1.1.4'
Cl Cl 0.1484 0.1585 'International Tables Vol C Tables 4.2.6.8 and 6.1.1.4'
Ir Ir -1.4442 7.9887 'International Tables Vol C Tables 4.2.6.8 and 6.1.1.4'
N N 0.0061 0.0033 'International Tables Vol C Tables 4.2.6.8 and 6.1.1.4'

loop_
_geom_angle_atom_site_label_1
_geom_angle_atom_site_label_2
_geom_angle_atom_site_label_3
_geom_angle
_geom_angle_site_symmetry_1
_geom_angle_site_symmetry_3
N1 Ir N3 78.62(7) . .
N1 Ir N5 77.37(8) . .
N1 Ir C27 152.04(8) . .
N1 Ir C28 113.85(9) . .
N1 Ir C29 98.30(9) . .
N1 Ir C30 116.38(8) . .
N1 Ir C31 155.19(8) . .
N3 Ir N5 98.42(7) . .
N3 Ir C27 97.18(8) . .
N3 Ir C28 99.85(8) . .
N3 Ir C29 133.65(8) . .
N3 Ir C30 161.76(8) . .
N3 Ir C31 126.16(8) . .
N5 Ir C27 130.45(8) . .
N5 Ir C28 160.16(8) . .
N5 Ir C29 126.37(8) . .
N5 Ir C30 95.20(8) . .
N5 Ir C31 97.73(8) . .
C28 Ir C27 39.05(9) . .
C28 Ir C29 38.79(9) . .
C28 Ir C30 65.35(9) . .
C28 Ir C31 65.02(9) . .
C29 Ir C27 64.48(9) . .
C29 Ir C31 64.72(9) . .
C30 Ir C27 64.66(9) . .
C30 Ir C29 38.60(9) . .
C30 Ir C31 39.19(8) . .
C31 Ir C27 37.91(8) . .
C1 N1 Ir 122.51(14) . .
C1 N1 C4 111.06(18) . .
C4 N1 Ir 120.71(14) . .
C1 N2 C9 119.52(18) . .
C9 N3 Ir 122.21(14) . .
C13 N3 Ir 119.10(15) . .
C13 N3 C9 117.94(19) . .
C4 N4 C14 118.74(18) . .
C14 N5 Ir 120.60(14) . .
C18 N5 Ir 120.42(14) . .
C18 N5 C14 117.93(18) . .
N1 C1 C2 107.51(18) . .
N2 C1 N1 125.0(2) . .
N2 C1 C2 127.29(19) . .
C3 C2 C1 106.77(18) . .
C5 C2 C1 132.3(2) . .
C5 C2 C3 120.9(2) . .
C2 C3 C4 106.75(18) . .
C8 C3 C2 121.9(2) . .
C8 C3 C4 131.3(2) . .
N1 C4 C3 107.34(18) . .
N4 C4 N1 125.2(2) . .
N4 C4 C3 127.2(2) . .
C2 C5 H5 121.2 . .
C2 C5 C6 117.7(2) . .
C6 C5 H5 121.2 . .
C5 C6 H6 119.5 . .
C5 C6 C7 121.1(2) . .
C7 C6 H6 119.5 . .
C6 C7 H7 119.4 . .
C8 C7 C6 121.3(2) . .
C8 C7 H7 119.4 . .
C3 C8 C7 117.2(2) . .
C3 C8 H8 121.4 . .
C7 C8 H8 121.4 . .
N2 C9 C10 114.97(19) . .
N3 C9 N2 125.50(19) . .
N3 C9 C10 119.49(19) . .
C9 C10 H10 118.7 . .
C11 C10 C9 122.6(2) . .
C11 C10 H10 118.7 . .
C10 C11 C12 116.6(2) . .
C10 C11 C19 120.7(2) . .
C12 C11 C19 122.7(2) . .
C11 C12 H12 120.3 . .
C13 C12 C11 119.3(2) . .
C13 C12 H12 120.3 . .
N3 C13 C12 124.0(2) . .
N3 C13 H13 118.0 . .
C12 C13 H13 118.0 . .
N4 C14 C15 114.85(18) . .
N5 C14 N4 125.11(18) . .
N5 C14 C15 120.01(19) . .
C14 C15 H15 118.8 . .
C16 C15 C14 122.3(2) . .
C16 C15 H15 118.8 . .
C15 C16 C17 116.29(19) . .
C15 C16 C23 120.6(2) . .
C17 C16 C23 123.05(19) . .
C16 C17 H17 120.3 . .
C18 C17 C16 119.5(2) . .
C18 C17 H17 120.3 . .
N5 C18 C17 123.8(2) . .
N5 C18 H18 118.1 . .
C17 C18 H18 118.1 . .
C11 C19 C20 107.7(2) . .
C11 C19 C21 110.3(2) . .
C21 C19 C20 109.9(3) . .
C22 C19 C11 112.0(2) . .
C22 C19 C20 108.0(2) . .
C22 C19 C21 109.0(2) . .
C19 C20 H20A 109.5 . .
C19 C20 H20B 109.5 . .
C19 C20 H20C 109.5 . .
H20A C20 H20B 109.5 . .
H20A C20 H20C 109.5 . .
H20B C20 H20C 109.5 . .
C19 C21 H21A 109.5 . .
C19 C21 H21B 109.5 . .
C19 C21 H21C 109.5 . .
H21A C21 H21B 109.5 . .
H21A C21 H21C 109.5 . .
H21B C21 H21C 109.5 . .
C19 C22 H22A 109.5 . .
C19 C22 H22B 109.5 . .
C19 C22 H22C 109.5 . .
H22A C22 H22B 109.5 . .
H22A C22 H22C 109.5 . .
H22B C22 H22C 109.5 . .
C16 C23 C24 111.73(19) . .
C16 C23 C25 107.12(17) . .
C16 C23 C26 110.41(19) . .
C24 C23 C25 109.03(19) . .
C24 C23 C26 108.98(19) . .
C26 C23 C25 109.5(2) . .
C23 C24 H24A 109.5 . .
C23 C24 H24B 109.5 . .
C23 C24 H24C 109.5 . .
H24A C24 H24B 109.5 . .
H24A C24 H24C 109.5 . .
H24B C24 H24C 109.5 . .
C23 C25 H25A 109.5 . .
C23 C25 H25B 109.5 . .
C23 C25 H25C 109.5 . .
H25A C25 H25B 109.5 . .
H25A C25 H25C 109.5 . .
H25B C25 H25C 109.5 . .
C23 C26 H26A 109.5 . .
C23 C26 H26B 109.5 . .
C23 C26 H26C 109.5 . .
H26A C26 H26B 109.5 . .
H26A C26 H26C 109.5 . .
H26B C26 H26C 109.5 . .
C28 C27 Ir 69.10(12) . .
C28 C27 C32 125.4(2) . .
C31 C27 Ir 70.70(12) . .
C31 C27 C28 108.41(19) . .
C31 C27 C32 126.1(2) . .
C32 C27 Ir 128.46(17) . .
C27 C28 Ir 71.85(12) . .
C27 C28 C33 126.2(2) . .
C29 C28 Ir 71.17(12) . .
C29 C28 C27 107.29(19) . .
C29 C28 C33 126.2(2) . .
C33 C28 Ir 127.13(17) . .
C28 C29 Ir 70.04(12) . .
C28 C29 C34 125.2(2) . .
C30 C29 Ir 70.30(12) . .
C30 C29 C28 108.7(2) . .
C30 C29 C34 126.1(2) . .
C34 C29 Ir 123.80(16) . .
C29 C30 Ir 71.10(12) . .
C29 C30 C31 107.60(19) . .
C29 C30 C35 126.4(2) . .
C31 C30 Ir 71.27(12) . .
C31 C30 C35 125.8(2) . .
C35 C30 Ir 126.54(16) . .
C27 C31 Ir 71.39(13) . .
C27 C31 C30 107.9(2) . .
C27 C31 C36 126.8(2) . .
C30 C31 Ir 69.54(12) . .
C30 C31 C36 125.2(2) . .
C36 C31 Ir 126.40(17) . .
C27 C32 H32A 109.5 . .
C27 C32 H32B 109.5 . .
C27 C32 H32C 109.5 . .
H32A C32 H32B 109.5 . .
H32A C32 H32C 109.5 . .
H32B C32 H32C 109.5 . .
C28 C33 H33A 109.5 . .
C28 C33 H33B 109.5 . .
C28 C33 H33C 109.5 . .
H33A C33 H33B 109.5 . .
H33A C33 H33C 109.5 . .
H33B C33 H33C 109.5 . .
C29 C34 H34A 109.5 . .
C29 C34 H34B 109.5 . .
C29 C34 H34C 109.5 . .
H34A C34 H34B 109.5 . .
H34A C34 H34C 109.5 . .
H34B C34 H34C 109.5 . .
C30 C35 H35A 109.5 . .
C30 C35 H35B 109.5 . .
C30 C35 H35C 109.5 . .
H35A C35 H35B 109.5 . .
H35A C35 H35C 109.5 . .
H35B C35 H35C 109.5 . .
C31 C36 H36A 109.5 . .
C31 C36 H36B 109.5 . .
C31 C36 H36C 109.5 . .
H36A C36 H36B 109.5 . .
H36A C36 H36C 109.5 . .
H36B C36 H36C 109.5 . .
Cl71 C71 H71A 109.1 . .
Cl71 C71 H71B 109.1 . .
Cl72 C71 Cl71 112.40(15) . .
Cl72 C71 H71A 109.1 . .
Cl72 C71 H71B 109.1 . .
H71A C71 H71B 107.9 . .
Cl75 C73 Cl76 112.38(19) . .
Cl75 C73 H73A 109.1 . .
Cl75 C73 H73B 109.1 . .
Cl75 C73 H73C 109.4 . .
Cl75 C73 H73D 109.4 . .
Cl76 C73 H73A 109.1 . .
Cl76 C73 H73B 109.1 . .
H73A C73 H73B 107.9 . .
H73C C73 H73D 108.0 . .
Cl77 C73 Cl75 111.1(2) . .
Cl77 C73 H73C 109.4 . .
Cl77 C73 H73D 109.4 . .
Cl73 C72 Cl74 112.9(2) . .
Cl73 C72 H72A 109.0 . .
Cl73 C72 H72B 109.0 . .
Cl74 C72 H72A 109.0 . .
Cl74 C72 H72B 109.0 . .
H72A C72 H72B 107.8 . .
C74 Cl78 C74 60.3(5) . 2_766
C42 C41 B 121.00(19) . .
C46 C41 C42 115.3(2) . .
C46 C41 B 123.69(19) . .
C41 C42 H42 118.7 . .
C43 C42 C41 122.7(2) . .
C43 C42 H42 118.7 . .
C42 C43 H43 120.0 . .
C44 C43 C42 120.0(2) . .
C44 C43 H43 120.0 . .
C43 C44 H44 120.5 . .
C45 C44 C43 119.0(2) . .
C45 C44 H44 120.5 . .
C44 C45 H45 119.8 . .
C44 C45 C46 120.3(2) . .
C46 C45 H45 119.8 . .
C41 C46 C45 122.7(2) . .
C41 C46 H46 118.7 . .
C45 C46 H46 118.7 . .
C49 C48 H48 118.5 . .
C49 C48 C47 122.9(2) . .
C47 C48 H48 118.5 . .
C48 C49 H49 119.8 . .
C50 C49 C48 120.5(2) . .
C50 C49 H49 119.8 . .
C49 C50 H50 120.6 . .
C49 C50 C51 118.7(2) . .
C51 C50 H50 120.6 . .
C50 C51 H51 120.1 . .
C50 C51 C52 119.8(2) . .
C52 C51 H51 120.1 . .
C51 C52 H52 118.3 . .
C51 C52 C47 123.4(2) . .
C47 C52 H52 118.3 . .
C54 C53 B 122.51(19) . .
C58 C53 C54 115.1(2) . .
C58 C53 B 122.23(19) . .
C53 C54 H54 118.6 . .
C55 C54 C53 122.9(2) . .
C55 C54 H54 118.6 . .
C54 C55 H55 119.9 . .
C56 C55 C54 120.1(2) . .
C56 C55 H55 119.9 . .
C55 C56 H56 120.6 . .
C57 C56 C55 118.8(2) . .
C57 C56 H56 120.6 . .
C56 C57 H57 119.8 . .
C56 C57 C58 120.4(2) . .
C58 C57 H57 119.8 . .
C53 C58 H58 118.6 . .
C57 C58 C53 122.8(2) . .
C57 C58 H58 118.6 . .
C60 C59 B 120.54(18) . .
C64 C59 C60 114.70(19) . .
C64 C59 B 124.67(19) . .
C48 C47 B 122.08(19) . .
C52 C47 C48 114.7(2) . .
C52 C47 B 123.2(2) . .
C59 C60 H60 118.4 . .
C61 C60 C59 123.3(2) . .
C61 C60 H60 118.4 . .
C63 C62 H62 120.5 . .
C63 C62 C61 119.0(2) . .
C61 C62 H62 120.5 . .
C62 C63 H63 119.8 . .
C62 C63 C64 120.4(2) . .
C64 C63 H63 119.8 . .
C59 C64 H64 118.6 . .
C63 C64 C59 122.8(2) . .
C63 C64 H64 118.6 . .
Cl78 C74 Cl78 119.7(5) . 2_766
Cl78 C74 C74 61.1(5) . 2_766
Cl78 C74 H74A 107.6 2_766 .
Cl78 C74 H74A 107.2 . .
Cl78 C74 H74B 107.6 2_766 .
Cl78 C74 H74B 107.1 . .
C74 C74 Cl78 58.6(5) 2_766 2_766
C74 C74 H74A 126.6 2_766 .
C74 C74 H74B 126.5 2_766 .
H74A C74 H74B 107.0 . .
C41 B C53 109.42(17) . .
C41 B C59 110.93(17) . .
C41 B C47 110.56(17) . .
C53 B C59 109.43(17) . .
C47 B C53 107.66(17) . .
C47 B C59 108.77(17) . .
C60 C61 C62 119.9(2) . .
C60 C61 H61 120.1 . .
C62 C61 H61 120.1 . .

loop_
_geom_bond_atom_site_label_1
_geom_bond_atom_site_label_2
_geom_bond_distance
_geom_bond_site_symmetry_2
Ir N1 2.0341(19) .
Ir N3 2.113(2) .
Ir N5 2.1251(18) .
Ir C27 2.194(2) .
Ir C28 2.157(2) .
Ir C29 2.172(2) .
Ir C30 2.161(2) .
Ir C31 2.185(2) .
N1 C1 1.364(3) .
N1 C4 1.370(3) .
N2 C1 1.298(3) .
N2 C9 1.395(3) .
N3 C9 1.371(3) .
N3 C13 1.348(3) .
N4 C4 1.297(3) .
N4 C14 1.396(3) .
N5 C14 1.368(3) .
N5 C18 1.351(3) .
C1 C2 1.478(3) .
C2 C3 1.402(3) .
C2 C5 1.390(3) .
C3 C4 1.477(3) .
C3 C8 1.387(3) .
C5 H5 0.9500 .
C5 C6 1.399(3) .
C6 H6 0.9500 .
C6 C7 1.400(4) .
C7 H7 0.9500 .
C7 C8 1.399(3) .
C8 H8 0.9500 .
C9 C10 1.402(3) .
C10 H10 0.9500 .
C10 C11 1.382(3) .
C11 C12 1.397(3) .
C11 C19 1.527(3) .
C12 H12 0.9500 .
C12 C13 1.381(3) .
C13 H13 0.9500 .
C14 C15 1.396(3) .
C15 H15 0.9500 .
C15 C16 1.396(3) .
C16 C17 1.399(3) .
C16 C23 1.523(3) .
C17 H17 0.9500 .
C17 C18 1.387(3) .
C18 H18 0.9500 .
C19 C20 1.538(4) .
C19 C21 1.537(4) .
C19 C22 1.526(4) .
C20 H20A 0.9800 .
C20 H20B 0.9800 .
C20 H20C 0.9800 .
C21 H21A 0.9800 .
C21 H21B 0.9800 .
C21 H21C 0.9800 .
C22 H22A 0.9800 .
C22 H22B 0.9800 .
C22 H22C 0.9800 .
C23 C24 1.534(3) .
C23 C25 1.538(3) .
C23 C26 1.536(3) .
C24 H24A 0.9800 .
C24 H24B 0.9800 .
C24 H24C 0.9800 .
C25 H25A 0.9800 .
C25 H25B 0.9800 .
C25 H25C 0.9800 .
C26 H26A 0.9800 .
C26 H26B 0.9800 .
C26 H26C 0.9800 .
C27 C28 1.454(3) .
C27 C31 1.422(3) .
C27 C32 1.492(3) .
C28 C29 1.438(3) .
C28 C33 1.497(3) .
C29 C30 1.432(3) .
C29 C34 1.499(3) .
C30 C31 1.458(3) .
C30 C35 1.493(3) .
C31 C36 1.487(3) .
C32 H32A 0.9800 .
C32 H32B 0.9800 .
C32 H32C 0.9800 .
C33 H33A 0.9800 .
C33 H33B 0.9800 .
C33 H33C 0.9800 .
C34 H34A 0.9800 .
C34 H34B 0.9800 .
C34 H34C 0.9800 .
C35 H35A 0.9800 .
C35 H35B 0.9800 .
C35 H35C 0.9800 .
C36 H36A 0.9800 .
C36 H36B 0.9800 .
C36 H36C 0.9800 .
Cl71 C71 1.763(3) .
Cl72 C71 1.759(3) .
C71 H71A 0.9900 .
C71 H71B 0.9900 .
Cl75 C73 1.764(3) .
Cl76 C73 1.766(5) .
C73 H73A 0.9900 .
C73 H73B 0.9900 .
C73 H73C 0.9900 .
C73 H73D 0.9900 .
C73 Cl77 1.749(5) .
Cl73 C72 1.742(4) .
Cl74 C72 1.750(4) .
C72 H72A 0.9900 .
C72 H72B 0.9900 .
Cl78 C74 1.721(8) 2_766
Cl78 C74 1.678(8) .
C41 C42 1.410(3) .
C41 C46 1.399(3) .
C41 B 1.643(3) .
C42 H42 0.9500 .
C42 C43 1.394(3) .
C43 H43 0.9500 .
C43 C44 1.393(4) .
C44 H44 0.9500 .
C44 C45 1.379(4) .
C45 H45 0.9500 .
C45 C46 1.401(3) .
C46 H46 0.9500 .
C48 H48 0.9500 .
C48 C49 1.390(3) .
C48 C47 1.406(3) .
C49 H49 0.9500 .
C49 C50 1.389(4) .
C50 H50 0.9500 .
C50 C51 1.389(4) .
C51 H51 0.9500 .
C51 C52 1.397(3) .
C52 H52 0.9500 .
C52 C47 1.402(3) .
C53 C54 1.408(3) .
C53 C58 1.400(3) .
C53 B 1.650(3) .
C54 H54 0.9500 .
C54 C55 1.392(3) .
C55 H55 0.9500 .
C55 C56 1.390(3) .
C56 H56 0.9500 .
C56 C57 1.382(4) .
C57 H57 0.9500 .
C57 C58 1.398(3) .
C58 H58 0.9500 .
C59 C60 1.414(3) .
C59 C64 1.410(3) .
C59 B 1.653(3) .
C47 B 1.648(3) .
C60 H60 0.9500 .
C60 C61 1.393(3) .
C62 H62 0.9500 .
C62 C63 1.388(3) .
C62 C61 1.395(3) .
C63 H63 0.9500 .
C63 C64 1.399(3) .
C64 H64 0.9500 .
C74 Cl78 1.721(8) 2_766
C74 C74 1.708(16) 2_766
C74 H74A 0.9901 .
C74 H74B 0.9900 .
C61 H61 0.9500 .

loop_
_geom_torsion_atom_site_label_1
_geom_torsion_atom_site_label_2
_geom_torsion_atom_site_label_3
_geom_torsion_atom_site_label_4
_geom_torsion
_geom_torsion_site_symmetry_1
_geom_torsion_site_symmetry_4
Ir N1 C1 N2 -38.3(3) . .
Ir N1 C1 C2 146.33(14) . .
Ir N1 C4 N4 38.6(3) . .
Ir N1 C4 C3 -146.11(14) . .
Ir N3 C9 N2 13.1(3) . .
Ir N3 C9 C10 -169.32(15) . .
Ir N3 C13 C12 170.74(18) . .
Ir N5 C14 N4 -17.9(3) . .
Ir N5 C14 C15 164.26(16) . .
Ir N5 C18 C17 -166.97(17) . .
Ir C27 C28 C29 -62.76(15) . .
Ir C27 C28 C33 123.2(2) . .
Ir C27 C31 C30 60.21(15) . .
Ir C27 C31 C36 -122.0(2) . .
Ir C28 C29 C30 -59.93(15) . .
Ir C28 C29 C34 117.9(2) . .
Ir C29 C30 C31 -62.31(15) . .
Ir C29 C30 C35 122.0(2) . .
Ir C30 C31 C27 -61.39(15) . .
Ir C30 C31 C36 120.8(2) . .
N1 C1 C2 C3 3.4(2) . .
N1 C1 C2 C5 -178.9(2) . .
N2 C1 C2 C3 -171.8(2) . .
N2 C1 C2 C5 5.9(4) . .
N2 C9 C10 C11 175.7(2) . .
N3 C9 C10 C11 -2.1(3) . .
N4 C14 C15 C16 -174.4(2) . .
N5 C14 C15 C16 3.7(3) . .
C1 N1 C4 N4 -167.4(2) . .
C1 N1 C4 C3 7.9(2) . .
C1 N2 C9 N3 22.6(3) . .
C1 N2 C9 C10 -155.0(2) . .
C1 C2 C3 C4 1.2(2) . .
C1 C2 C3 C8 178.7(2) . .
C1 C2 C5 C6 -178.6(2) . .
C2 C3 C4 N1 -5.4(2) . .
C2 C3 C4 N4 169.7(2) . .
C2 C3 C8 C7 0.5(3) . .
C2 C5 C6 C7 0.6(3) . .
C3 C2 C5 C6 -1.2(3) . .
C4 N1 C1 N2 168.2(2) . .
C4 N1 C1 C2 -7.1(2) . .
C4 N4 C14 N5 -22.9(3) . .
C4 N4 C14 C15 155.0(2) . .
C4 C3 C8 C7 177.2(2) . .
C5 C2 C3 C4 -176.78(19) . .
C5 C2 C3 C8 0.7(3) . .
C5 C6 C7 C8 0.5(4) . .
C6 C7 C8 C3 -1.1(4) . .
C8 C3 C4 N1 177.5(2) . .
C8 C3 C4 N4 -7.4(4) . .
C9 N2 C1 N1 -10.3(3) . .
C9 N2 C1 C2 164.1(2) . .
C9 N3 C13 C12 0.4(3) . .
C9 C10 C11 C12 2.4(3) . .
C9 C10 C11 C19 -175.3(2) . .
C10 C11 C12 C13 -1.2(3) . .
C10 C11 C19 C20 67.6(3) . .
C10 C11 C19 C21 -52.3(3) . .
C10 C11 C19 C22 -173.9(2) . .
C11 C12 C13 N3 -0.1(4) . .
C12 C11 C19 C20 -109.9(3) . .
C12 C11 C19 C21 130.2(3) . .
C12 C11 C19 C22 8.6(3) . .
C13 N3 C9 N2 -176.9(2) . .
C13 N3 C9 C10 0.7(3) . .
C14 N4 C4 N1 13.1(3) . .
C14 N4 C4 C3 -161.2(2) . .
C14 N5 C18 C17 1.4(3) . .
C14 C15 C16 C17 -0.3(3) . .
C14 C15 C16 C23 -178.6(2) . .
C15 C16 C17 C18 -2.4(3) . .
C15 C16 C23 C24 -169.4(2) . .
C15 C16 C23 C25 71.3(3) . .
C15 C16 C23 C26 -47.9(3) . .
C16 C17 C18 N5 1.9(3) . .
C17 C16 C23 C24 12.5(3) . .
C17 C16 C23 C25 -106.9(2) . .
C17 C16 C23 C26 134.0(2) . .
C18 N5 C14 N4 173.7(2) . .
C18 N5 C14 C15 -4.1(3) . .
C19 C11 C12 C13 176.4(2) . .
C23 C16 C17 C18 175.9(2) . .
C27 C28 C29 Ir 63.20(15) . .
C27 C28 C29 C30 3.3(2) . .
C27 C28 C29 C34 -178.9(2) . .
C28 C27 C31 Ir -59.00(15) . .
C28 C27 C31 C30 1.2(2) . .
C28 C27 C31 C36 179.0(2) . .
C28 C29 C30 Ir 59.76(15) . .
C28 C29 C30 C31 -2.5(2) . .
C28 C29 C30 C35 -178.3(2) . .
C29 C30 C31 Ir 62.20(15) . .
C29 C30 C31 C27 0.8(2) . .
C29 C30 C31 C36 -177.0(2) . .
C31 C27 C28 Ir 60.00(15) . .
C31 C27 C28 C29 -2.8(2) . .
C31 C27 C28 C33 -176.8(2) . .
C32 C27 C28 Ir -123.1(2) . .
C32 C27 C28 C29 174.2(2) . .
C32 C27 C28 C33 0.1(4) . .
C32 C27 C31 Ir 124.1(2) . .
C32 C27 C31 C30 -175.7(2) . .
C32 C27 C31 C36 2.1(4) . .
C33 C28 C29 Ir -122.7(2) . .
C33 C28 C29 C30 177.3(2) . .
C33 C28 C29 C34 -4.8(4) . .
C34 C29 C30 Ir -118.0(2) . .
C34 C29 C30 C31 179.6(2) . .
C34 C29 C30 C35 3.9(4) . .
C35 C30 C31 Ir -122.0(2) . .
C35 C30 C31 C27 176.6(2) . .
C35 C30 C31 C36 -1.3(4) . .
C41 C42 C43 C44 -1.8(4) . .
C42 C41 C46 C45 0.0(3) . .
C42 C41 B C53 -53.0(3) . .
C42 C41 B C59 67.8(3) . .
C42 C41 B C47 -171.4(2) . .
C42 C43 C44 C45 0.9(4) . .
C43 C44 C45 C46 0.4(4) . .
C44 C45 C46 C41 -0.8(4) . .
C46 C41 C42 C43 1.3(3) . .
C46 C41 B C53 125.0(2) . .
C46 C41 B C59 -114.1(2) . .
C46 C41 B C47 6.6(3) . .
C48 C49 C50 C51 0.1(4) . .
C48 C47 B C41 -73.0(3) . .
C48 C47 B C53 167.48(19) . .
C48 C47 B C59 49.0(3) . .
C49 C48 C47 C52 0.6(3) . .
C49 C48 C47 B 179.2(2) . .
C49 C50 C51 C52 0.4(4) . .
C50 C51 C52 C47 -0.4(4) . .
C51 C52 C47 C48 -0.1(3) . .
C51 C52 C47 B -178.7(2) . .
C52 C47 B C41 105.5(2) . .
C52 C47 B C53 -14.0(3) . .
C52 C47 B C59 -132.5(2) . .
C53 C54 C55 C56 0.4(4) . .
C54 C53 C58 C57 -0.2(3) . .
C54 C53 B C41 -21.9(3) . .
C54 C53 B C59 -143.6(2) . .
C54 C53 B C47 98.3(2) . .
C54 C55 C56 C57 0.2(4) . .
C55 C56 C57 C58 -0.8(4) . .
C56 C57 C58 C53 0.9(4) . .
C58 C53 C54 C55 -0.4(3) . .
C58 C53 B C41 163.5(2) . .
C58 C53 B C59 41.8(3) . .
C58 C53 B C47 -76.3(2) . .
C59 C60 C61 C62 0.5(3) . .
C47 C48 C49 C50 -0.6(4) . .
C60 C59 C64 C63 1.9(3) . .
C60 C59 B C41 160.24(19) . .
C60 C59 B C53 -78.9(2) . .
C60 C59 B C47 38.4(3) . .
C62 C63 C64 C59 -0.7(4) . .
C63 C62 C61 C60 0.9(3) . .
C64 C59 C60 C61 -1.8(3) . .
C64 C59 B C41 -23.4(3) . .
C64 C59 B C53 97.4(2) . .
C64 C59 B C47 -145.2(2) . .
C74 Cl78 C74 Cl78 0.001(2) 2_766 2_766
B C41 C42 C43 179.6(2) . .
B C41 C46 C45 -178.2(2) . .
B C53 C54 C55 -175.4(2) . .
B C53 C58 C57 174.7(2) . .
B C59 C60 C61 174.9(2) . .
B C59 C64 C63 -174.6(2) . .
C61 C62 C63 C64 -0.7(3) . .
